data_1558677
loop_
_publ_author_name
'Aitchison, Catherine M.'
'Sachs, Michael'
'Little, Marc'
'Wilbraham, Liam'
'Brownbill, Nick J.'
'Kane, Chris'
'Blanc, Fr\'ed\'eric'
'Zwijnenburg, Martijn'
'Durrant, James'
'Sprick, Reiner Sebastian'
'Cooper, Andrew'

_publ_section_title
;
 Structure-activity relationships in well-defined conjugated oligomer
 photocatalysts for hydrogen production from water
;
_journal_name_full 'Chemical Science'
_journal_paper_doi 10.1039/D0SC02675A
_journal_year 2020
_chemical_formula_moiety 'C31 H30'
_chemical_formula_sum 'C31 H30'
_chemical_formula_weight 402.55
_space_group_crystal_system triclinic
_space_group_IT_number 2
_space_group_name_Hall '-P 1'
_space_group_name_H-M_alt 'P -1'
_atom_sites_solution_hydrogens geom
_atom_sites_solution_primary dual
_audit_creation_date 2020-01-21
_audit_creation_method
;
Olex2 1.2
(compiled 2018.05.29 svn.r3508 for OlexSys, GUI svn.r5506)
;
_audit_update_record
;
2020-04-28 deposited with the CCDC.	2020-07-28 downloaded from the CCDC.
;
_cell_angle_alpha 83.462(7)
_cell_angle_beta 84.924(7)
_cell_angle_gamma 89.341(7)
_cell_formula_units_Z 4
_cell_length_a 8.5024(8)
_cell_length_b 11.1377(10)
_cell_length_c 26.180(2)
_cell_measurement_reflns_used 4489
_cell_measurement_temperature 100
_cell_measurement_theta_max 25.0670
_cell_measurement_theta_min 1.8210
_cell_volume 2453.4(4)
_computing_cell_refinement 'CrysAlisPro 1.171.40.45a (Rigaku OD, 2019)'
_computing_data_collection 'CrystalClear-SM Expert 2.0 r7 (Rigaku, 2011)'
_computing_data_reduction 'CrysAlisPro 1.171.40.45a (Rigaku OD, 2019)'
_computing_molecular_graphics 'Olex2 (Dolomanov et al., 2009)'
_computing_publication_material 'Olex2 (Dolomanov et al., 2009)'
_computing_structure_refinement 'ShelXL (Sheldrick, 2015)'
_computing_structure_solution 'ShelXT (Sheldrick, 2015)'
_diffrn_ambient_temperature 100
_diffrn_detector CCD
_diffrn_detector_area_resol_mean 28.5714
_diffrn_detector_type 'Rigaku Saturn724+'
_diffrn_measured_fraction_theta_full 0.998
_diffrn_measured_fraction_theta_max 0.998
_diffrn_measurement_details
;
List of Runs (angles in degrees, time in seconds):

  # Type    Start    End  Width  t~exp~   \w     \q     \k     \f   Frames
#--------------------------------------------------------------------------
  1  \w    -95.00  30.00   1.00   60.00    --   -5.00 -68.00   0.00  125
  2  \w    -95.00  30.00   1.00   60.00    --   -5.00 -68.00 120.00  125
  3  \w    -95.00  30.00   1.00   60.00    --   -5.00 -68.00 240.00  125
  4  \w    -95.00  30.00   1.00   60.00    --   -5.00 -30.00  90.00  125
;
_diffrn_measurement_device 'AFC12 (Right): Kappa 3 circle'
_diffrn_measurement_device_type 'Rigaku Saturn724+ (2x2 bin mode)'
_diffrn_measurement_method 'profile data from \w-scans'
_diffrn_measurement_specimen_support 'Mitegen 50um'
_diffrn_orient_matrix_type 'CrysAlisPro convention (1999,Acta A55,543-557)'
_diffrn_orient_matrix_UB_11 -0.0518208000
_diffrn_orient_matrix_UB_12 -0.0468057000
_diffrn_orient_matrix_UB_13 -0.0040346000
_diffrn_orient_matrix_UB_21 0.0469234000
_diffrn_orient_matrix_UB_22 -0.0099263000
_diffrn_orient_matrix_UB_23 -0.0229173000
_diffrn_orient_matrix_UB_31 0.0461212000
_diffrn_orient_matrix_UB_32 -0.0426580000
_diffrn_orient_matrix_UB_33 0.0144205000
_diffrn_radiation_collimation 0.3
_diffrn_radiation_monochromator Confocal
_diffrn_radiation_probe x-ray
_diffrn_radiation_type MoK\a
_diffrn_radiation_wavelength 0.71073
_diffrn_reflns_av_R_equivalents 0.1343
_diffrn_reflns_av_unetI/netI 0.1248
_diffrn_reflns_Laue_measured_fraction_full 0.998
_diffrn_reflns_Laue_measured_fraction_max 0.998
_diffrn_reflns_limit_h_max 8
_diffrn_reflns_limit_h_min -9
_diffrn_reflns_limit_k_max 12
_diffrn_reflns_limit_k_min -12
_diffrn_reflns_limit_l_max 26
_diffrn_reflns_limit_l_min -29
_diffrn_reflns_number 30026
_diffrn_reflns_point_group_measured_fraction_full 0.998
_diffrn_reflns_point_group_measured_fraction_max 0.998
_diffrn_reflns_theta_full 23.256
_diffrn_reflns_theta_max 23.256
_diffrn_reflns_theta_min 1.840
_diffrn_source 'Rotating Anode'
_diffrn_source_current 24.0
_diffrn_source_power 1.2
_diffrn_source_target Mo
_diffrn_source_type 'Rotating Anode'
_diffrn_source_voltage 50.0
_exptl_absorpt_coefficient_mu 0.061
_exptl_absorpt_correction_T_max 1.00000
_exptl_absorpt_correction_T_min 0.89760
_exptl_absorpt_correction_type multi-scan
_exptl_absorpt_process_details
;
CrysAlisPro 1.171.40.45a (Rigaku Oxford Diffraction, 2019)
Empirical absorption correction using spherical harmonics,
 implemented in SCALE3 ABSPACK scaling algorithm.
;
_exptl_crystal_colour colourless
_exptl_crystal_colour_primary colourless
_exptl_crystal_density_diffrn 1.090
_exptl_crystal_description needle
_exptl_crystal_F_000 864
_exptl_crystal_size_max 0.266
_exptl_crystal_size_mid 0.04
_exptl_crystal_size_min 0.04
_refine_diff_density_max 0.194
_refine_diff_density_min -0.203
_refine_diff_density_rms 0.046
_refine_ls_extinction_method none
_refine_ls_goodness_of_fit_ref 0.994
_refine_ls_hydrogen_treatment constr
_refine_ls_matrix_type full
_refine_ls_number_parameters 571
_refine_ls_number_reflns 7071
_refine_ls_number_restraints 3
_refine_ls_restrained_S_all 0.995
_refine_ls_R_factor_all 0.1666
_refine_ls_R_factor_gt 0.0682
_refine_ls_shift/su_max 0.000
_refine_ls_shift/su_mean 0.000
_refine_ls_structure_factor_coef Fsqd
_refine_ls_weighting_details 'w=1/[\s^2^(Fo^2^)+(0.0700P)^2^] where P=(Fo^2^+2Fc^2^)/3'
_refine_ls_weighting_scheme calc
_refine_ls_wR_factor_gt 0.1370
_refine_ls_wR_factor_ref 0.1792
_reflns_Friedel_coverage 0.000
_reflns_number_gt 3474
_reflns_number_total 7071
_reflns_threshold_expression 'I > 2\s(I)'
_cod_data_source_file d0sc02675a3.cif
_cod_data_source_block mfm_100k
_cod_depositor_comments
;

2022-03-18
Z value and formula fixed to values more according to usual
chemical conventions.                 miguel
;
_cod_original_formula_sum 'C62 H60'
_cod_original_formula_weight 805.10
_cod_original_formula_moiety '2(C31 H30)'
_cod_original_formula_units_Z 2
_cod_database_code 1558677
_shelx_shelxl_version_number 2018/3
_shelx_space_group_comment
;
The symmetry employed for this shelxl refinement is uniquely defined
by the following loop, which should always be used as a source of
symmetry information in preference to the above space-group names.
They are only intended as comments.
;
_shelx_estimated_absorpt_t_max 0.998
_shelx_estimated_absorpt_t_min 0.984
_reflns_odcompleteness_completeness 88.10
_reflns_odcompleteness_iscentric 1
_reflns_odcompleteness_theta 26.32
_olex2_refinement_description
;
1. Fixed Uiso
 At 1.2 times of:
  All C(H) groups, All C(H,H) groups
 At 1.5 times of:
  All C(H,H,H) groups
2. Restrained distances
 C14-C11
 1.49 with sigma of 0.01
 C54-C37
 1.49 with sigma of 0.01
 C3-C23
 1.49 with sigma of 0.01
3.a Secondary CH2 refined with riding coordinates:
 C13(H13A,H13B), C32(H32A,H32B)
3.b Aromatic/amide H refined with riding coordinates:
 C5(H5), C4(H4), C2(H2), C12(H12), C10(H10), C9(H9), C18(H18), C16(H16),
 C25(H25), C27(H27), C35(H35), C36(H36), C38(H38), C44(H44), C42(H42), C41(H41),
  C49(H49), C47(H47), C58(H58), C56(H56)
3.c Idealised Me refined as rotating group:
 C20(H20A,H20B,H20C), C21(H21A,H21B,H21C), C22(H22A,H22B,H22C), C29(H29A,H29B,
 H29C), C30(H30A,H30B,H30C), C31(H31A,H31B,H31C), C51(H51A,H51B,H51C), C52(H52A,
 H52B,H52C), C53(H53A,H53B,H53C), C60(H60A,H60B,H60C), C61(H61A,H61B,H61C),
 C62(H62A,H62B,H62C)
;
_olex2_submission_special_instructions 'No special instructions were received'
_oxdiff_exptl_absorpt_empirical_details
;
Empirical correction (ABSPACK) includes:
- Absorption correction using spherical harmonics
- Frame scaling
- Detector area scaling
;
_oxdiff_exptl_absorpt_empirical_full_max 1.155
_oxdiff_exptl_absorpt_empirical_full_min 0.874

loop_
_space_group_symop_operation_xyz
'x, y, z'
'-x, -y, -z'

loop_
_atom_site_label
_atom_site_type_symbol
_atom_site_fract_x
_atom_site_fract_y
_atom_site_fract_z
_atom_site_U_iso_or_equiv
_atom_site_adp_type
_atom_site_occupancy
_atom_site_site_symmetry_order
_atom_site_calc_flag
_atom_site_refinement_flags_posn
_atom_site_refinement_flags_adp
_atom_site_refinement_flags_occupancy
_atom_site_disorder_assembly
_atom_site_disorder_group
C1 C 0.2280(4) 0.3267(4) 0.50163(15) 0.0377(10) Uani 1 1 d . . . . .
C6 C 0.2637(4) 0.2006(4) 0.50580(15) 0.0392(10) Uani 1 1 d . . . . .
C5 C 0.1936(5) 0.1264(4) 0.47366(16) 0.0492(12) Uani 1 1 d . . . . .
H5 H 0.215107 0.042114 0.476328 0.059 Uiso 1 1 calc R . . . .
C4 C 0.0915(5) 0.1787(4) 0.43767(17) 0.0488(12) Uani 1 1 d . . . . .
H4 H 0.045068 0.128488 0.416141 0.059 Uiso 1 1 calc R . . . .
C3 C 0.0561(4) 0.3044(4) 0.43262(15) 0.0417(11) Uani 1 1 d D . . . .
C2 C 0.1266(4) 0.3780(4) 0.46548(15) 0.0387(10) Uani 1 1 d . . . . .
H2 H 0.104786 0.462187 0.462919 0.046 Uiso 1 1 calc R . . . .
C7 C 0.4073(4) 0.2833(4) 0.56787(16) 0.0398(11) Uani 1 1 d . . . . .
C12 C 0.5120(4) 0.2831(4) 0.60650(15) 0.0417(11) Uani 1 1 d . . . . .
H12 H 0.533325 0.356529 0.619779 0.050 Uiso 1 1 calc R . . . .
C11 C 0.5866(4) 0.1743(4) 0.62603(15) 0.0406(11) Uani 1 1 d D . . . .
C10 C 0.5524(5) 0.0655(4) 0.60509(17) 0.0504(12) Uani 1 1 d . . . . .
H10 H 0.600889 -0.007833 0.617758 0.060 Uiso 1 1 calc R . . . .
C9 C 0.4478(5) 0.0644(4) 0.56586(17) 0.0509(12) Uani 1 1 d . . . . .
H9 H 0.426572 -0.008988 0.552532 0.061 Uiso 1 1 calc R . . . .
C8 C 0.3755(4) 0.1728(4) 0.54673(15) 0.0385(10) Uani 1 1 d . . . . .
C13 C 0.3153(5) 0.3875(4) 0.54134(16) 0.0435(11) Uani 1 1 d . . . . .
H13A H 0.387536 0.451566 0.523923 0.052 Uiso 1 1 calc R . . . .
H13B H 0.239650 0.423041 0.566405 0.052 Uiso 1 1 calc R . . . .
C14 C 0.6971(4) 0.1723(3) 0.66873(16) 0.0388(10) Uani 1 1 d D . . . .
C19 C 0.6354(4) 0.1492(3) 0.72140(16) 0.0384(10) Uani 1 1 d . . . . .
C18 C 0.7400(5) 0.1458(3) 0.76096(16) 0.0416(11) Uani 1 1 d . . . . .
H18 H 0.699220 0.127470 0.795915 0.050 Uiso 1 1 calc R . . . .
C17 C 0.9036(5) 0.1691(4) 0.74964(17) 0.0428(11) Uani 1 1 d . . . . .
C16 C 0.9616(5) 0.1937(4) 0.69751(17) 0.0464(12) Uani 1 1 d . . . . .
H16 H 1.070956 0.210125 0.689456 0.056 Uiso 1 1 calc R . . . .
C15 C 0.8627(5) 0.1949(4) 0.65653(16) 0.0457(11) Uani 1 1 d . . . . .
C20 C 0.9329(5) 0.2235(5) 0.59983(17) 0.0627(14) Uani 1 1 d . . . . .
H20A H 0.898698 0.161832 0.579315 0.094 Uiso 1 1 calc GR . . . .
H20B H 1.048420 0.223571 0.598597 0.094 Uiso 1 1 calc GR . . . .
H20C H 0.895939 0.303051 0.585719 0.094 Uiso 1 1 calc GR . . . .
C21 C 1.0138(5) 0.1665(4) 0.79357(16) 0.0527(12) Uani 1 1 d . . . . .
H21A H 1.077398 0.092503 0.794703 0.079 Uiso 1 1 calc GR . . . .
H21B H 0.950261 0.168481 0.826578 0.079 Uiso 1 1 calc GR . . . .
H21C H 1.083649 0.237043 0.787309 0.079 Uiso 1 1 calc GR . . . .
C22 C 0.4579(4) 0.1244(4) 0.73532(17) 0.0512(12) Uani 1 1 d . . . . .
H22A H 0.396167 0.185070 0.715578 0.077 Uiso 1 1 calc GR . . . .
H22B H 0.432352 0.128536 0.772316 0.077 Uiso 1 1 calc GR . . . .
H22C H 0.432467 0.043702 0.726916 0.077 Uiso 1 1 calc GR . . . .
C23 C -0.0493(5) 0.3611(3) 0.39273(15) 0.0403(11) Uani 1 1 d D . . . .
C24 C 0.0172(5) 0.4365(4) 0.34810(16) 0.0430(11) Uani 1 1 d . . . . .
C25 C -0.0829(5) 0.4901(4) 0.31180(17) 0.0474(12) Uani 1 1 d . . . . .
H25 H -0.037933 0.540542 0.282580 0.057 Uiso 1 1 calc R . . . .
C26 C -0.2486(5) 0.4714(4) 0.31737(16) 0.0444(11) Uani 1 1 d . . . . .
C27 C -0.3120(5) 0.3967(4) 0.36159(17) 0.0454(11) Uani 1 1 d . . . . .
H27 H -0.422840 0.383841 0.366097 0.054 Uiso 1 1 calc R . . . .
C28 C -0.2183(5) 0.3407(4) 0.39918(17) 0.0443(11) Uani 1 1 d . . . . .
C29 C 0.1962(5) 0.4588(4) 0.33840(17) 0.0549(13) Uani 1 1 d . . . . .
H29A H 0.232301 0.500028 0.366360 0.082 Uiso 1 1 calc GR . . . .
H29B H 0.219026 0.509249 0.305443 0.082 Uiso 1 1 calc GR . . . .
H29C H 0.251348 0.381260 0.337220 0.082 Uiso 1 1 calc GR . . . .
C30 C -0.3521(5) 0.5286(4) 0.27646(17) 0.0564(13) Uani 1 1 d . . . . .
H30A H -0.311506 0.609078 0.262974 0.085 Uiso 1 1 calc GR . . . .
H30B H -0.460663 0.535761 0.291879 0.085 Uiso 1 1 calc GR . . . .
H30C H -0.350773 0.477798 0.248226 0.085 Uiso 1 1 calc GR . . . .
C31 C -0.2938(5) 0.2662(4) 0.44785(17) 0.0564(13) Uani 1 1 d . . . . .
H31A H -0.247785 0.184856 0.450705 0.085 Uiso 1 1 calc GR . . . .
H31B H -0.407847 0.260582 0.445642 0.085 Uiso 1 1 calc GR . . . .
H31C H -0.273865 0.305464 0.478294 0.085 Uiso 1 1 calc GR . . . .
C32 C 0.3288(4) 0.5200(4) 0.94816(16) 0.0465(11) Uani 1 1 d . . . . .
H32A H 0.256276 0.588886 0.940951 0.056 Uiso 1 1 calc R . . . .
H32B H 0.382032 0.530897 0.979441 0.056 Uiso 1 1 calc R . . . .
C33 C 0.4493(5) 0.5080(4) 0.90177(16) 0.0413(11) Uani 1 1 d . . . . .
C34 C 0.4325(4) 0.3940(4) 0.88265(16) 0.0403(11) Uani 1 1 d . . . . .
C35 C 0.5308(5) 0.3625(4) 0.84030(16) 0.0451(11) Uani 1 1 d . . . . .
H35 H 0.519420 0.286325 0.828001 0.054 Uiso 1 1 calc R . . . .
C36 C 0.6467(5) 0.4450(4) 0.81610(16) 0.0428(11) Uani 1 1 d . . . . .
H36 H 0.712923 0.423316 0.787411 0.051 Uiso 1 1 calc R . . . .
C37 C 0.6671(4) 0.5601(4) 0.83363(15) 0.0395(11) Uani 1 1 d D . . . .
C38 C 0.5664(5) 0.5914(4) 0.87684(17) 0.0464(11) Uani 1 1 d . . . . .
H38 H 0.577233 0.667812 0.889023 0.056 Uiso 1 1 calc R . . . .
C39 C 0.2396(5) 0.3983(4) 0.95442(16) 0.0416(11) Uani 1 1 d . . . . .
C44 C 0.1129(5) 0.3551(4) 0.99033(16) 0.0436(11) Uani 1 1 d . . . . .
H44 H 0.072197 0.403038 1.016276 0.052 Uiso 1 1 calc R . . . .
C43 C 0.0473(4) 0.2402(4) 0.98733(16) 0.0416(11) Uani 1 1 d . . . . .
C42 C 0.1138(5) 0.1678(4) 0.94898(16) 0.0461(11) Uani 1 1 d . . . . .
H42 H 0.072249 0.089377 0.947898 0.055 Uiso 1 1 calc R . . . .
C41 C 0.2398(5) 0.2099(4) 0.91267(16) 0.0465(11) Uani 1 1 d . . . . .
H41 H 0.281773 0.161425 0.887078 0.056 Uiso 1 1 calc R . . . .
C40 C 0.3014(4) 0.3255(4) 0.91549(16) 0.0397(11) Uani 1 1 d . . . . .
C45 C -0.0946(4) 0.1922(3) 1.02326(16) 0.0387(10) Uani 1 1 d . . . . .
C50 C -0.2467(5) 0.1849(4) 1.00309(16) 0.0407(11) Uani 1 1 d . . . . .
C49 C -0.3775(5) 0.1406(4) 1.03749(17) 0.0468(12) Uani 1 1 d . . . . .
H49 H -0.477411 0.134986 1.024287 0.056 Uiso 1 1 calc R . . . .
C48 C -0.3648(5) 0.1048(4) 1.09024(17) 0.0461(11) Uani 1 1 d . . . . .
C47 C -0.2151(5) 0.1146(4) 1.10964(16) 0.0422(11) Uani 1 1 d . . . . .
H47 H -0.204919 0.093615 1.145398 0.051 Uiso 1 1 calc R . . . .
C46 C -0.0809(4) 0.1552(3) 1.07661(16) 0.0396(11) Uani 1 1 d . . . . .
C51 C -0.2679(5) 0.2260(4) 0.94619(17) 0.0574(13) Uani 1 1 d . . . . .
H51A H -0.205084 0.173982 0.924382 0.086 Uiso 1 1 calc GR . . . .
H51B H -0.232485 0.309840 0.937621 0.086 Uiso 1 1 calc GR . . . .
H51C H -0.379567 0.220312 0.940208 0.086 Uiso 1 1 calc GR . . . .
C52 C 0.0822(4) 0.1526(4) 1.09856(16) 0.0499(12) Uani 1 1 d . . . . .
H52A H 0.128825 0.233546 1.092466 0.075 Uiso 1 1 calc GR . . . .
H52B H 0.151738 0.095773 1.081392 0.075 Uiso 1 1 calc GR . . . .
H52C H 0.069506 0.126637 1.135737 0.075 Uiso 1 1 calc GR . . . .
C53 C -0.5080(5) 0.0531(4) 1.12545(17) 0.0557(13) Uani 1 1 d . . . . .
H53A H -0.588556 0.116106 1.128497 0.084 Uiso 1 1 calc GR . . . .
H53B H -0.474886 0.024926 1.159703 0.084 Uiso 1 1 calc GR . . . .
H53C H -0.551857 -0.014781 1.110606 0.084 Uiso 1 1 calc GR . . . .
C54 C 0.7904(4) 0.6462(3) 0.80528(15) 0.0385(10) Uani 1 1 d D . . . .
C59 C 0.9545(5) 0.6269(4) 0.81270(16) 0.0442(11) Uani 1 1 d . . . . .
C58 C 1.0676(5) 0.7061(4) 0.78359(17) 0.0476(12) Uani 1 1 d . . . . .
H58 H 1.175763 0.694378 0.789266 0.057 Uiso 1 1 calc R . . . .
C57 C 1.0276(5) 0.8005(4) 0.74701(17) 0.0446(11) Uani 1 1 d . . . . .
C56 C 0.8653(5) 0.8198(4) 0.74017(16) 0.0445(11) Uani 1 1 d . . . . .
H56 H 0.835119 0.884640 0.716200 0.053 Uiso 1 1 calc R . . . .
C55 C 0.7462(5) 0.7437(4) 0.76861(16) 0.0426(11) Uani 1 1 d . . . . .
C60 C 0.5723(4) 0.7670(4) 0.75744(17) 0.0522(12) Uani 1 1 d . . . . .
H60A H 0.506209 0.766134 0.790112 0.078 Uiso 1 1 calc GR . . . .
H60B H 0.536834 0.703733 0.738000 0.078 Uiso 1 1 calc GR . . . .
H60C H 0.563562 0.845969 0.737142 0.078 Uiso 1 1 calc GR . . . .
C61 C 1.1541(5) 0.8792(4) 0.71406(19) 0.0641(14) Uani 1 1 d . . . . .
H61A H 1.107701 0.957018 0.701837 0.096 Uiso 1 1 calc GR . . . .
H61B H 1.194246 0.838067 0.684394 0.096 Uiso 1 1 calc GR . . . .
H61C H 1.241016 0.892762 0.734919 0.096 Uiso 1 1 calc GR . . . .
C62 C 1.0076(5) 0.5251(4) 0.85173(18) 0.0562(13) Uani 1 1 d . . . . .
H62A H 0.986907 0.446907 0.839899 0.084 Uiso 1 1 calc GR . . . .
H62B H 0.948997 0.530312 0.885370 0.084 Uiso 1 1 calc GR . . . .
H62C H 1.120873 0.532954 0.854931 0.084 Uiso 1 1 calc GR . . . .

loop_
_atom_site_aniso_label
_atom_site_aniso_U_11
_atom_site_aniso_U_22
_atom_site_aniso_U_33
_atom_site_aniso_U_23
_atom_site_aniso_U_13
_atom_site_aniso_U_12
C1 0.034(2) 0.045(3) 0.036(3) -0.012(2) -0.001(2) -0.0037(19)
C6 0.034(2) 0.044(3) 0.042(3) -0.011(2) -0.008(2) 0.0018(19)
C5 0.052(3) 0.044(3) 0.057(3) -0.021(2) -0.014(2) 0.005(2)
C4 0.046(3) 0.053(3) 0.053(3) -0.020(2) -0.017(2) 0.005(2)
C3 0.035(3) 0.051(3) 0.041(3) -0.015(2) -0.002(2) 0.004(2)
C2 0.037(2) 0.042(3) 0.039(3) -0.012(2) -0.004(2) 0.0013(19)
C7 0.032(2) 0.045(3) 0.043(3) -0.009(2) -0.004(2) 0.002(2)
C12 0.036(3) 0.045(3) 0.047(3) -0.013(2) -0.007(2) -0.003(2)
C11 0.034(2) 0.050(3) 0.039(3) -0.007(2) -0.004(2) 0.001(2)
C10 0.054(3) 0.044(3) 0.057(3) -0.016(2) -0.015(2) 0.007(2)
C9 0.057(3) 0.045(3) 0.057(3) -0.022(2) -0.020(2) 0.003(2)
C8 0.036(2) 0.038(3) 0.043(3) -0.011(2) -0.002(2) -0.0016(19)
C13 0.042(3) 0.042(3) 0.048(3) -0.011(2) -0.007(2) -0.004(2)
C14 0.038(3) 0.035(2) 0.045(3) -0.011(2) -0.009(2) 0.0007(18)
C19 0.034(3) 0.037(3) 0.046(3) -0.010(2) -0.004(2) -0.0035(18)
C18 0.040(3) 0.045(3) 0.040(3) -0.008(2) -0.002(2) -0.001(2)
C17 0.035(3) 0.046(3) 0.049(3) -0.007(2) -0.007(2) 0.000(2)
C16 0.032(3) 0.056(3) 0.052(3) -0.009(2) -0.003(2) -0.005(2)
C15 0.035(3) 0.055(3) 0.049(3) -0.013(2) -0.005(2) 0.001(2)
C20 0.044(3) 0.096(4) 0.049(3) -0.012(3) 0.002(2) 0.000(3)
C21 0.041(3) 0.066(3) 0.052(3) -0.010(2) -0.008(2) 0.001(2)
C22 0.043(3) 0.059(3) 0.053(3) -0.010(2) -0.004(2) -0.004(2)
C23 0.046(3) 0.036(3) 0.043(3) -0.016(2) -0.009(2) 0.005(2)
C24 0.043(3) 0.051(3) 0.038(3) -0.017(2) -0.008(2) 0.003(2)
C25 0.045(3) 0.052(3) 0.047(3) -0.015(2) -0.004(2) -0.003(2)
C26 0.049(3) 0.047(3) 0.041(3) -0.014(2) -0.012(2) 0.001(2)
C27 0.034(3) 0.048(3) 0.060(3) -0.021(2) -0.013(2) 0.001(2)
C28 0.036(3) 0.045(3) 0.055(3) -0.018(2) -0.003(2) -0.002(2)
C29 0.039(3) 0.079(4) 0.049(3) -0.015(2) -0.004(2) -0.003(2)
C30 0.051(3) 0.057(3) 0.067(3) -0.019(3) -0.024(3) 0.006(2)
C31 0.046(3) 0.054(3) 0.070(4) -0.008(3) -0.003(2) -0.007(2)
C32 0.036(3) 0.053(3) 0.053(3) -0.016(2) -0.006(2) 0.001(2)
C33 0.036(3) 0.048(3) 0.041(3) -0.008(2) -0.007(2) 0.003(2)
C34 0.032(3) 0.047(3) 0.045(3) -0.012(2) -0.010(2) 0.006(2)
C35 0.044(3) 0.047(3) 0.047(3) -0.015(2) -0.007(2) 0.003(2)
C36 0.039(3) 0.051(3) 0.040(3) -0.011(2) -0.001(2) 0.001(2)
C37 0.033(3) 0.047(3) 0.040(3) -0.010(2) -0.009(2) 0.001(2)
C38 0.035(3) 0.048(3) 0.058(3) -0.013(2) -0.010(2) 0.006(2)
C39 0.039(3) 0.042(3) 0.047(3) -0.011(2) -0.010(2) 0.000(2)
C44 0.037(3) 0.042(3) 0.054(3) -0.016(2) -0.007(2) 0.002(2)
C43 0.032(2) 0.048(3) 0.046(3) -0.010(2) -0.008(2) 0.004(2)
C42 0.049(3) 0.045(3) 0.046(3) -0.008(2) -0.008(2) 0.001(2)
C41 0.051(3) 0.044(3) 0.047(3) -0.012(2) -0.004(2) -0.002(2)
C40 0.038(3) 0.034(3) 0.049(3) -0.009(2) -0.009(2) 0.004(2)
C45 0.040(3) 0.036(3) 0.042(3) -0.013(2) -0.004(2) 0.0026(19)
C50 0.043(3) 0.039(3) 0.042(3) -0.008(2) -0.010(2) 0.001(2)
C49 0.036(3) 0.047(3) 0.059(3) -0.005(2) -0.012(2) 0.000(2)
C48 0.045(3) 0.047(3) 0.045(3) -0.003(2) -0.002(2) 0.004(2)
C47 0.041(3) 0.050(3) 0.037(3) -0.009(2) -0.006(2) 0.002(2)
C46 0.035(3) 0.039(3) 0.046(3) -0.010(2) -0.004(2) 0.0009(19)
C51 0.049(3) 0.065(3) 0.059(3) -0.002(3) -0.019(2) -0.001(2)
C52 0.039(3) 0.063(3) 0.051(3) -0.018(2) -0.009(2) -0.003(2)
C53 0.048(3) 0.058(3) 0.060(3) -0.005(2) -0.001(2) 0.001(2)
C54 0.038(3) 0.038(3) 0.042(3) -0.015(2) -0.006(2) 0.0005(19)
C59 0.038(3) 0.044(3) 0.054(3) -0.016(2) -0.006(2) 0.001(2)
C58 0.034(3) 0.053(3) 0.061(3) -0.024(2) -0.008(2) 0.002(2)
C57 0.036(3) 0.039(3) 0.061(3) -0.016(2) -0.002(2) -0.001(2)
C56 0.048(3) 0.037(3) 0.050(3) -0.010(2) -0.006(2) 0.004(2)
C55 0.038(3) 0.046(3) 0.047(3) -0.017(2) -0.008(2) -0.003(2)
C60 0.038(3) 0.061(3) 0.058(3) -0.007(2) -0.011(2) 0.001(2)
C61 0.048(3) 0.060(3) 0.085(4) -0.018(3) 0.004(3) -0.010(2)
C62 0.045(3) 0.052(3) 0.074(4) -0.011(3) -0.013(2) 0.004(2)

loop_
_atom_type_symbol
_atom_type_description
_atom_type_scat_dispersion_real
_atom_type_scat_dispersion_imag
_atom_type_scat_source
C C 0.0033 0.0016 'International Tables Vol C Tables 4.2.6.8 and 6.1.1.4'
H H 0.0000 0.0000 'International Tables Vol C Tables 4.2.6.8 and 6.1.1.4'

loop_
_geom_angle_atom_site_label_1
_geom_angle_atom_site_label_2
_geom_angle_atom_site_label_3
_geom_angle
_geom_angle_site_symmetry_1
_geom_angle_site_symmetry_3
_geom_angle_publ_flag
C6 C1 C13 109.7(3) . . ?
C2 C1 C6 120.8(4) . . ?
C2 C1 C13 129.5(4) . . ?
C1 C6 C8 108.8(3) . . ?
C5 C6 C1 119.4(4) . . ?
C5 C6 C8 131.9(4) . . ?
C4 C5 C6 119.4(4) . . ?
C5 C4 C3 122.0(4) . . ?
C4 C3 C2 118.1(4) . . ?
C4 C3 C23 121.8(4) . . ?
C2 C3 C23 120.0(4) . . ?
C1 C2 C3 120.4(4) . . ?
C12 C7 C8 120.2(4) . . ?
C12 C7 C13 130.0(4) . . ?
C8 C7 C13 109.8(3) . . ?
C7 C12 C11 120.9(4) . . ?
C12 C11 C10 118.1(4) . . ?
C12 C11 C14 121.5(4) . . ?
C10 C11 C14 120.4(4) . . ?
C9 C10 C11 121.6(4) . . ?
C8 C9 C10 119.7(4) . . ?
C7 C8 C6 108.4(3) . . ?
C9 C8 C6 132.1(4) . . ?
C9 C8 C7 119.5(4) . . ?
C7 C13 C1 103.3(3) . . ?
C19 C14 C11 119.7(3) . . ?
C19 C14 C15 119.7(3) . . ?
C15 C14 C11 120.5(4) . . ?
C14 C19 C22 120.5(4) . . ?
C18 C19 C14 119.3(3) . . ?
C18 C19 C22 120.2(4) . . ?
C17 C18 C19 121.7(4) . . ?
C18 C17 C21 120.5(4) . . ?
C16 C17 C18 118.0(4) . . ?
C16 C17 C21 121.5(4) . . ?
C17 C16 C15 122.4(4) . . ?
C14 C15 C20 121.0(4) . . ?
C16 C15 C14 118.8(4) . . ?
C16 C15 C20 120.1(4) . . ?
C24 C23 C3 120.2(4) . . ?
C24 C23 C28 119.1(4) . . ?
C28 C23 C3 120.6(4) . . ?
C23 C24 C29 121.5(4) . . ?
C25 C24 C23 119.5(4) . . ?
C25 C24 C29 119.0(4) . . ?
C24 C25 C26 122.3(4) . . ?
C25 C26 C30 120.6(4) . . ?
C27 C26 C25 117.4(4) . . ?
C27 C26 C30 122.0(4) . . ?
C28 C27 C26 123.0(4) . . ?
C23 C28 C31 120.3(4) . . ?
C27 C28 C23 118.7(4) . . ?
C27 C28 C31 120.9(4) . . ?
C33 C32 C39 102.8(3) . . ?
C34 C33 C32 110.5(3) . . ?
C34 C33 C38 119.5(4) . . ?
C38 C33 C32 130.0(4) . . ?
C33 C34 C40 108.2(3) . . ?
C35 C34 C33 120.8(4) . . ?
C35 C34 C40 131.0(4) . . ?
C34 C35 C36 119.4(4) . . ?
C35 C36 C37 121.7(4) . . ?
C36 C37 C38 118.4(4) . . ?
C36 C37 C54 119.4(4) . . ?
C38 C37 C54 122.2(4) . . ?
C37 C38 C33 120.2(4) . . ?
C44 C39 C32 130.1(4) . . ?
C44 C39 C40 120.1(4) . . ?
C40 C39 C32 109.8(4) . . ?
C43 C44 C39 119.6(4) . . ?
C44 C43 C42 119.3(4) . . ?
C44 C43 C45 121.7(4) . . ?
C42 C43 C45 119.0(4) . . ?
C41 C42 C43 121.8(4) . . ?
C40 C41 C42 118.2(4) . . ?
C39 C40 C34 108.6(4) . . ?
C41 C40 C34 130.3(4) . . ?
C41 C40 C39 121.1(4) . . ?
C50 C45 C43 119.6(4) . . ?
C46 C45 C43 121.3(3) . . ?
C46 C45 C50 119.1(4) . . ?
C45 C50 C51 121.0(4) . . ?
C49 C50 C45 118.5(4) . . ?
C49 C50 C51 120.5(4) . . ?
C48 C49 C50 122.6(4) . . ?
C49 C48 C47 118.2(4) . . ?
C49 C48 C53 120.7(4) . . ?
C47 C48 C53 121.1(4) . . ?
C46 C47 C48 121.1(4) . . ?
C45 C46 C52 120.4(4) . . ?
C47 C46 C45 120.4(4) . . ?
C47 C46 C52 119.1(4) . . ?
C59 C54 C37 120.1(4) . . ?
C55 C54 C37 120.6(3) . . ?
C55 C54 C59 119.1(4) . . ?
C54 C59 C62 121.2(4) . . ?
C58 C59 C54 118.6(4) . . ?
C58 C59 C62 120.2(4) . . ?
C57 C58 C59 123.3(4) . . ?
C58 C57 C56 117.8(4) . . ?
C58 C57 C61 121.7(4) . . ?
C56 C57 C61 120.5(4) . . ?
C57 C56 C55 121.3(4) . . ?
C54 C55 C60 121.8(4) . . ?
C56 C55 C54 119.8(4) . . ?
C56 C55 C60 118.4(4) . . ?

loop_
_geom_bond_atom_site_label_1
_geom_bond_atom_site_label_2
_geom_bond_distance
_geom_bond_site_symmetry_2
_geom_bond_publ_flag
C1 C6 1.427(5) . ?
C1 C2 1.406(5) . ?
C1 C13 1.549(5) . ?
C6 C5 1.416(5) . ?
C6 C8 1.499(5) . ?
C5 C4 1.410(6) . ?
C4 C3 1.422(5) . ?
C3 C2 1.426(5) . ?
C3 C23 1.515(5) . ?
C7 C12 1.405(5) . ?
C7 C8 1.443(5) . ?
C7 C13 1.527(5) . ?
C12 C11 1.425(5) . ?
C11 C10 1.428(5) . ?
C11 C14 1.521(5) . ?
C10 C9 1.418(5) . ?
C9 C8 1.409(5) . ?
C14 C19 1.428(5) . ?
C14 C15 1.434(5) . ?
C19 C18 1.421(5) . ?
C19 C22 1.541(5) . ?
C18 C17 1.417(5) . ?
C17 C16 1.407(5) . ?
C17 C21 1.544(5) . ?
C16 C15 1.420(5) . ?
C15 C20 1.549(6) . ?
C23 C24 1.436(5) . ?
C23 C28 1.449(5) . ?
C24 C25 1.410(5) . ?
C24 C29 1.539(5) . ?
C25 C26 1.419(5) . ?
C26 C27 1.415(6) . ?
C26 C30 1.526(5) . ?
C27 C28 1.407(5) . ?
C28 C31 1.533(6) . ?
C32 C33 1.535(5) . ?
C32 C39 1.546(5) . ?
C33 C34 1.430(5) . ?
C33 C38 1.431(5) . ?
C34 C35 1.403(5) . ?
C34 C40 1.504(5) . ?
C35 C36 1.413(5) . ?
C36 C37 1.427(5) . ?
C37 C38 1.430(5) . ?
C37 C54 1.514(5) . ?
C39 C44 1.416(5) . ?
C39 C40 1.434(5) . ?
C44 C43 1.416(5) . ?
C43 C42 1.432(5) . ?
C43 C45 1.525(5) . ?
C42 C41 1.415(5) . ?
C41 C40 1.408(5) . ?
C45 C50 1.446(5) . ?
C45 C46 1.425(5) . ?
C50 C49 1.423(5) . ?
C50 C51 1.533(5) . ?
C49 C48 1.406(6) . ?
C48 C47 1.422(5) . ?
C48 C53 1.536(5) . ?
C47 C46 1.415(5) . ?
C46 C52 1.547(5) . ?
C54 C59 1.436(5) . ?
C54 C55 1.435(5) . ?
C59 C58 1.421(6) . ?
C59 C62 1.529(6) . ?
C58 C57 1.399(6) . ?
C57 C56 1.418(5) . ?
C57 C61 1.534(6) . ?
C56 C55 1.428(5) . ?
C55 C60 1.546(5) . ?
